data_1541873
loop_
_publ_author_name
'Simonov, V.I.'
'Belov, N.V.'

_publ_section_title
;
 The determination of the structure of seidozerite
;
_journal_name_full Kristallografiya
_journal_page_first 163
_journal_page_last 175
_journal_volume 4
_journal_year 1959
_chemical_formula_sum 'F0.5 H0.5 Mn0.5 Na2 O8.5 Si2 Ti0.75 Zr0.75'
_chemical_name_systematic
;
Na2 (Ti0.5 Mn0.5) (Ti0.25 Zr0.75) (Si2 O7) O (F (O H))0.5
;
_space_group_IT_number 13
_symmetry_space_group_name_Hall '-P 2yc'
_symmetry_space_group_name_H-M 'P 1 2/c 1'
_cell_angle_alpha 90
_cell_angle_beta 102.72
_cell_angle_gamma 90
_cell_formula_units_Z 4
_cell_length_a 5.53
_cell_length_b 7.1
_cell_length_c 18.3
_cell_volume 700.879
_citation_journal_id_ASTM KRISAJ
_cod_data_source_file Simonov_KRISAJ_1959_1699.cif
_cod_data_source_block H0.5F0.5Mn0.5Na2O8.5Si2Ti0.75Zr0.75
_cod_original_formula_sum 'H0.5 F0.5 Mn0.5 Na2 O8.5 Si2 Ti0.75 Zr0.75'
_cod_database_code 1541873

loop_
_symmetry_equiv_pos_as_xyz
x,y,z
-x,y,-z+1/2
-x,-y,-z
x,-y,z-1/2

loop_
_atom_site_label
_atom_site_type_symbol
_atom_site_fract_x
_atom_site_fract_y
_atom_site_fract_z
_atom_site_occupancy
_atom_site_U_iso_or_equiv
Na2 Na+1 0 0.613 0.25 1 0.0
Na1 Na+1 0.195 0.611 0.069 1 0.0
O7 O-2 0.804 0.915 0.192 1 0.0
Zr1 Zr+4 0.2 0.119 0.074 0.75 0.0
O8 O-2 0.243 0.121 0.185 1 0.0
O3 O-2 0.438 0.907 0.071 1 0.0
O1 O-2 0.719 0.615 0.105 1 0.0
Na3 Na+1 0.5 0.86 0.25 1 0.0
O2 O-2 0.438 0.327 0.07 1 0.0
Mn1 Mn+2 0.5 0.35 0.25 1 0.0
Si1 Si+4 0.718 0.384 0.104 1 0.0
O5 O-2 0.915 0.912 0.056 1 0.0
F1 F-1 0.294 0.57 0.193 0.5 0.0
Ti2 Ti+4 0 0.111 0.25 1 0.0
O9 O-2 0.294 0.57 0.193 0.5 0.0
Ti1 Ti+4 0.2 0.119 0.074 0.25 0.0
O4 O-2 0.908 0.318 0.05 1 0.0
O6 O-2 0.804 0.314 0.191 1 0.0
Si2 Si+4 0.718 0.843 0.104 1 0.0
